data_1571515
loop_
_publ_author_name
'Bader, Mamoun M.'
'Pham, Phuong-Truc T.'
'Abu Khodair, Salma S.'
'Saleh, Maysoon I.'

_publ_section_title
;
 Benzo[a][1,4]benzothiazino[3,2-c]phenothiazine
;
_journal_coeditor_code OI4001
_journal_issue 4
_journal_name_full IUCrData
_journal_paper_doi 10.1107/S2414314624003572
_journal_volume 9
_journal_year 2024
_chemical_formula_iupac 'C22 H12 N2 S2'
_chemical_formula_moiety 'C22 H12 N2 S2'
_chemical_formula_sum 'C22 H12 N2 S2'
_chemical_formula_weight 368.46
_chemical_name_common 24047z
_chemical_name_systematic
;
Benzo[<i>a</i>][1,4]benzothiazino[3,2-<i>c</i>]phenothiazine
;
_space_group_crystal_system monoclinic
_space_group_IT_number 14
_space_group_name_Hall '-P 2ybc'
_space_group_name_H-M_alt 'P 1 21/c 1'
_atom_sites_solution_hydrogens geom
_audit_creation_method SHELXL-2019/3
_cell_angle_alpha 90
_cell_angle_beta 97.669(2)
_cell_angle_gamma 90
_cell_formula_units_Z 4
_cell_length_a 11.7365(5)
_cell_length_b 3.8149(2)
_cell_length_c 35.7260(15)
_cell_measurement_reflns_used 2950
_cell_measurement_temperature 100(2)
_cell_measurement_theta_max 28.33
_cell_measurement_theta_min 2.30
_cell_volume 1585.27(13)
_computing_cell_refinement
;
SAINT (Bruker, 2014)
;
_computing_data_collection
;
APEX4 (Bruker, 2014)
;
_computing_data_reduction
;
SAINT (Bruker, 2014)
;
_computing_molecular_graphics
;
SHELXTL (Sheldrick, 2008)
;
_computing_publication_material
;
SHELXTL (Sheldrick, 2008)
;
_computing_structure_refinement
;
<i>SHELXL2019/2</i> (Sheldrick, 2015b)
;
_computing_structure_solution
;
<i>SHELXT2018/2</i> (Sheldrick, 2015a)
;
_diffrn_ambient_temperature 100(2)
_diffrn_measured_fraction_theta_full 0.999
_diffrn_measured_fraction_theta_max 0.996
_diffrn_measurement_device_type 'Bruker PHOTON-III CPAD'
_diffrn_measurement_method '\f and \w scans'
_diffrn_radiation_type MoK\a
_diffrn_radiation_wavelength 0.71073
_diffrn_reflns_av_R_equivalents 0.0354
_diffrn_reflns_av_unetI/netI 0.0403
_diffrn_reflns_limit_h_max 15
_diffrn_reflns_limit_h_min -15
_diffrn_reflns_limit_k_max 5
_diffrn_reflns_limit_k_min -3
_diffrn_reflns_limit_l_max 43
_diffrn_reflns_limit_l_min -47
_diffrn_reflns_number 13015
_diffrn_reflns_theta_full 25.242
_diffrn_reflns_theta_max 28.341
_diffrn_reflns_theta_min 1.962
_diffrn_source micro-focus
_exptl_absorpt_coefficient_mu 0.344
_exptl_absorpt_correction_T_max 0.7461
_exptl_absorpt_correction_T_min 0.6419
_exptl_absorpt_correction_type multi-scan
_exptl_absorpt_process_details
;
(SADABS; Krause <i>et al.</i>,  2015)
;
_exptl_crystal_colour brown
_exptl_crystal_density_diffrn 1.544
_exptl_crystal_description plate
_exptl_crystal_F_000 760
_exptl_crystal_size_max 0.250
_exptl_crystal_size_mid 0.060
_exptl_crystal_size_min 0.010
_refine_diff_density_max 0.517
_refine_diff_density_min -0.560
_refine_ls_extinction_method none
_refine_ls_goodness_of_fit_ref 1.059
_refine_ls_hydrogen_treatment constr
_refine_ls_matrix_type full
_refine_ls_number_parameters 235
_refine_ls_number_reflns 3927
_refine_ls_number_restraints 0
_refine_ls_restrained_S_all 1.059
_refine_ls_R_factor_all 0.0564
_refine_ls_R_factor_gt 0.0466
_refine_ls_shift/su_max 0.001
_refine_ls_shift/su_mean 0.000
_refine_ls_structure_factor_coef Fsqd
_refine_ls_weighting_details 'w=1/[\s^2^(Fo^2^)+(0.0466P)^2^+2.0952P] where P=(Fo^2^+2Fc^2^)/3'
_refine_ls_weighting_scheme calc
_refine_ls_wR_factor_gt 0.1111
_refine_ls_wR_factor_ref 0.1163
_reflns_number_gt 3341
_reflns_number_total 3927
_reflns_threshold_expression 'I > 2\s(I)'
_cod_data_source_file oi4001.cif
_cod_data_source_block I
_cod_original_sg_symbol_H-M 'P 21/c'
_cod_database_code 1571515
_shelx_space_group_comment
;
The symmetry employed for this shelxl refinement is uniquely defined
by the following loop, which should always be used as a source of
symmetry information in preference to the above space-group names.
They are only intended as comments.
;
_shelx_estimated_absorpt_t_min 0.919
_shelx_estimated_absorpt_t_max 0.997

loop_
_space_group_symop_operation_xyz
'x, y, z'
'-x, y+1/2, -z+1/2'
'-x, -y, -z'
'x, -y-1/2, z-1/2'

loop_
_atom_site_type_symbol
_atom_site_label
_atom_site_fract_x
_atom_site_fract_y
_atom_site_fract_z
_atom_site_U_iso_or_equiv
_atom_site_adp_type
_atom_site_calc_flag
_atom_site_occupancy
_atom_site_disorder_assembly
_atom_site_disorder_group
S S1 0.54183(4) 0.21127(14) 0.30740(2) 0.01608(13) Uani d 1 . .
S S2 0.33242(4) 0.20563(14) 0.34472(2) 0.01608(13) Uani d 1 . .
C C1 0.55313(16) 0.3928(5) 0.35287(5) 0.0133(4) Uani d 1 . .
C C2 0.66054(16) 0.5414(5) 0.37063(5) 0.0136(4) Uani d 1 . .
C C3 0.66375(16) 0.6660(5) 0.40993(5) 0.0130(4) Uani d 1 . .
C C4 0.76638(17) 0.7994(6) 0.42939(6) 0.0161(4) Uani d 1 . .
H H4 0.833194 0.811698 0.417086 0.019 Uiso calc 1 . .
C C5 0.77115(17) 0.9132(6) 0.46631(6) 0.0173(4) Uani d 1 . .
H H5 0.841216 1.001428 0.479273 0.021 Uiso calc 1 . .
C C6 0.67283(17) 0.8986(6) 0.48468(6) 0.0171(4) Uani d 1 . .
H H6 0.676060 0.977146 0.510033 0.021 Uiso calc 1 . .
C C7 0.57106(17) 0.7691(5) 0.46564(6) 0.0158(4) Uani d 1 . .
H H7 0.504467 0.759988 0.478081 0.019 Uiso calc 1 . .
C C8 0.56486(16) 0.6513(5) 0.42822(5) 0.0139(4) Uani d 1 . .
C C9 0.45459(16) 0.5176(5) 0.40854(5) 0.0136(4) Uani d 1 . .
C C10 0.45630(16) 0.3844(5) 0.37040(5) 0.0131(4) Uani d 1 . .
N N1 0.75471(14) 0.5822(5) 0.35518(5) 0.0152(3) Uani d 1 . .
C C11 0.76197(17) 0.4805(5) 0.31800(6) 0.0149(4) Uani d 1 . .
C C12 0.86667(17) 0.5499(6) 0.30445(6) 0.0174(4) Uani d 1 . .
H H12 0.926848 0.662186 0.320482 0.021 Uiso calc 1 . .
C C13 0.88363(19) 0.4577(6) 0.26821(6) 0.0204(4) Uani d 1 . .
H H13 0.955212 0.505662 0.259611 0.025 Uiso calc 1 . .
C C14 0.79652(19) 0.2954(6) 0.24432(6) 0.0215(5) Uani d 1 . .
H H14 0.808693 0.231235 0.219467 0.026 Uiso calc 1 . .
C C15 0.69185(19) 0.2267(6) 0.25667(6) 0.0186(4) Uani d 1 . .
H H15 0.632088 0.117180 0.240201 0.022 Uiso calc 1 . .
C C16 0.67390(17) 0.3185(5) 0.29338(6) 0.0158(4) Uani d 1 . .
N N2 0.36590(14) 0.5329(5) 0.42687(5) 0.0157(4) Uani d 1 . .
C C17 0.25691(17) 0.4184(6) 0.41125(6) 0.0160(4) Uani d 1 . .
C C18 0.16828(17) 0.4541(6) 0.43387(6) 0.0178(4) Uani d 1 . .
H H18 0.185008 0.553665 0.458358 0.021 Uiso calc 1 . .
C C19 0.05728(17) 0.3472(6) 0.42117(6) 0.0197(4) Uani d 1 . .
H H19 -0.001115 0.371277 0.437018 0.024 Uiso calc 1 . .
C C20 0.03085(18) 0.2041(6) 0.38515(6) 0.0210(4) Uani d 1 . .
H H20 -0.045527 0.132118 0.376360 0.025 Uiso calc 1 . .
C C21 0.11667(17) 0.1672(6) 0.36219(6) 0.0182(4) Uani d 1 . .
H H21 0.098693 0.071365 0.337562 0.022 Uiso calc 1 . .
C C22 0.22938(17) 0.2703(5) 0.37509(6) 0.0155(4) Uani d 1 . .

loop_
_atom_site_aniso_label
_atom_site_aniso_U_11
_atom_site_aniso_U_22
_atom_site_aniso_U_33
_atom_site_aniso_U_12
_atom_site_aniso_U_13
_atom_site_aniso_U_23
S1 0.0154(2) 0.0172(3) 0.0152(2) -0.0022(2) 0.00051(17) -0.00166(19)
S2 0.0136(2) 0.0180(3) 0.0160(2) -0.0023(2) -0.00017(17) -0.00226(19)
C1 0.0148(9) 0.0119(9) 0.0125(9) 0.0016(8) -0.0013(7) 0.0015(7)
C2 0.0138(9) 0.0115(9) 0.0147(9) 0.0007(8) -0.0007(7) 0.0013(7)
C3 0.0130(8) 0.0111(9) 0.0140(9) 0.0009(7) -0.0012(7) 0.0011(7)
C4 0.0131(8) 0.0160(10) 0.0187(10) 0.0001(8) 0.0001(7) -0.0001(8)
C5 0.0158(9) 0.0164(10) 0.0184(10) -0.0021(8) -0.0028(7) -0.0016(8)
C6 0.0196(10) 0.0165(10) 0.0145(9) 0.0015(8) -0.0003(7) -0.0014(8)
C7 0.0154(9) 0.0156(10) 0.0161(9) -0.0001(8) 0.0015(7) 0.0009(8)
C8 0.0136(9) 0.0123(9) 0.0148(9) 0.0013(8) -0.0012(7) 0.0006(7)
C9 0.0139(9) 0.0110(9) 0.0150(9) 0.0000(8) -0.0011(7) 0.0017(7)
C10 0.0116(8) 0.0104(9) 0.0160(9) -0.0003(7) -0.0025(7) 0.0014(7)
N1 0.0137(8) 0.0155(8) 0.0160(8) -0.0002(7) 0.0001(6) -0.0003(7)
C11 0.0167(9) 0.0118(9) 0.0163(9) 0.0019(8) 0.0018(7) 0.0019(7)
C12 0.0173(9) 0.0137(10) 0.0215(10) -0.0024(8) 0.0035(8) 0.0015(8)
C13 0.0223(10) 0.0167(10) 0.0239(11) 0.0020(9) 0.0089(8) 0.0024(9)
C14 0.0299(11) 0.0182(10) 0.0175(10) 0.0045(9) 0.0068(8) 0.0023(8)
C15 0.0231(10) 0.0153(10) 0.0162(10) 0.0016(9) -0.0013(8) -0.0002(8)
C16 0.0185(9) 0.0116(9) 0.0172(9) 0.0008(8) 0.0020(7) 0.0036(8)
N2 0.0146(8) 0.0158(9) 0.0162(8) -0.0006(7) 0.0006(6) 0.0002(7)
C17 0.0139(9) 0.0148(10) 0.0189(10) 0.0014(8) 0.0007(7) 0.0031(8)
C18 0.0168(9) 0.0182(10) 0.0182(10) 0.0006(8) 0.0022(7) 0.0001(8)
C19 0.0149(9) 0.0196(11) 0.0254(11) 0.0016(8) 0.0052(8) 0.0032(9)
C20 0.0130(9) 0.0235(11) 0.0252(11) -0.0022(9) -0.0021(8) 0.0041(9)
C21 0.0162(9) 0.0168(10) 0.0204(10) -0.0020(8) -0.0022(7) 0.0001(8)
C22 0.0139(8) 0.0132(10) 0.0187(9) 0.0017(8) 0.0002(7) 0.0028(8)

loop_
_atom_type_symbol
_atom_type_description
_atom_type_scat_dispersion_real
_atom_type_scat_dispersion_imag
_atom_type_scat_source
C C 0.0033 0.0016 'International Tables Vol C Tables 4.2.6.8 and 6.1.1.4'
H H 0.0000 0.0000 'International Tables Vol C Tables 4.2.6.8 and 6.1.1.4'
N N 0.0061 0.0033 'International Tables Vol C Tables 4.2.6.8 and 6.1.1.4'
S S 0.1246 0.1234 'International Tables Vol C Tables 4.2.6.8 and 6.1.1.4'

loop_
_geom_angle_atom_site_label_1
_geom_angle_atom_site_label_2
_geom_angle_atom_site_label_3
_geom_angle_site_symmetry_1
_geom_angle_site_symmetry_3
_geom_angle
_geom_angle_publ_flag
C16 S1 C1 . . 102.32(10) ?
C22 S2 C10 . . 102.41(10) ?
C10 C1 C2 . . 122.38(18) ?
C10 C1 S1 . . 116.71(15) ?
C2 C1 S1 . . 120.91(14) ?
N1 C2 C1 . . 126.58(18) ?
N1 C2 C3 . . 116.52(17) ?
C1 C2 C3 . . 116.89(16) ?
C4 C3 C8 . . 119.40(18) ?
C4 C3 C2 . . 119.92(17) ?
C8 C3 C2 . . 120.68(17) ?
C5 C4 C3 . . 120.62(18) ?
C5 C4 H4 . . 119.7 ?
C3 C4 H4 . . 119.7 ?
C4 C5 C6 . . 120.19(19) ?
C4 C5 H5 . . 119.9 ?
C6 C5 H5 . . 119.9 ?
C7 C6 C5 . . 119.59(19) ?
C7 C6 H6 . . 120.2 ?
C5 C6 H6 . . 120.2 ?
C6 C7 C8 . . 120.95(18) ?
C6 C7 H7 . . 119.5 ?
C8 C7 H7 . . 119.5 ?
C7 C8 C3 . . 119.24(18) ?
C7 C8 C9 . . 119.63(17) ?
C3 C8 C9 . . 121.12(17) ?
N2 C9 C10 . . 126.69(18) ?
N2 C9 C8 . . 116.92(17) ?
C10 C9 C8 . . 116.40(16) ?
C1 C10 C9 . . 122.38(17) ?
C1 C10 S2 . . 116.83(15) ?
C9 C10 S2 . . 120.79(14) ?
C2 N1 C11 . . 122.00(17) ?
N1 C11 C12 . . 116.25(18) ?
N1 C11 C16 . . 125.67(18) ?
C12 C11 C16 . . 118.08(18) ?
C13 C12 C11 . . 121.1(2) ?
C13 C12 H12 . . 119.4 ?
C11 C12 H12 . . 119.4 ?
C12 C13 C14 . . 120.25(19) ?
C12 C13 H13 . . 119.9 ?
C14 C13 H13 . . 119.9 ?
C15 C14 C13 . . 120.1(2) ?
C15 C14 H14 . . 120.0 ?
C13 C14 H14 . . 120.0 ?
C14 C15 C16 . . 120.1(2) ?
C14 C15 H15 . . 119.9 ?
C16 C15 H15 . . 119.9 ?
C15 C16 C11 . . 120.35(19) ?
C15 C16 S1 . . 117.50(16) ?
C11 C16 S1 . . 122.11(15) ?
C9 N2 C17 . . 122.41(17) ?
N2 C17 C18 . . 116.65(18) ?
N2 C17 C22 . . 125.35(18) ?
C18 C17 C22 . . 118.00(18) ?
C19 C18 C17 . . 121.3(2) ?
C19 C18 H18 . . 119.3 ?
C17 C18 H18 . . 119.3 ?
C18 C19 C20 . . 120.15(19) ?
C18 C19 H19 . . 119.9 ?
C20 C19 H19 . . 119.9 ?
C21 C20 C19 . . 119.70(19) ?
C21 C20 H20 . . 120.1 ?
C19 C20 H20 . . 120.1 ?
C20 C21 C22 . . 120.4(2) ?
C20 C21 H21 . . 119.8 ?
C22 C21 H21 . . 119.8 ?
C21 C22 C17 . . 120.46(18) ?
C21 C22 S2 . . 117.29(16) ?
C17 C22 S2 . . 122.25(15) ?

loop_
_geom_bond_atom_site_label_1
_geom_bond_atom_site_label_2
_geom_bond_site_symmetry_2
_geom_bond_distance
_geom_bond_publ_flag
S1 C16 . 1.740(2) ?
S1 C1 . 1.755(2) ?
S2 C22 . 1.747(2) ?
S2 C10 . 1.751(2) ?
C1 C10 . 1.369(3) ?
C1 C2 . 1.449(3) ?
C2 N1 . 1.309(2) ?
C2 C3 . 1.478(3) ?
C3 C4 . 1.404(3) ?
C3 C8 . 1.407(3) ?
C4 C5 . 1.382(3) ?
C4 H4 . 0.9500 ?
C5 C6 . 1.403(3) ?
C5 H5 . 0.9500 ?
C6 C7 . 1.384(3) ?
C6 H6 . 0.9500 ?
C7 C8 . 1.403(3) ?
C7 H7 . 0.9500 ?
C8 C9 . 1.479(3) ?
C9 N2 . 1.303(2) ?
C9 C10 . 1.457(3) ?
N1 C11 . 1.398(3) ?
C11 C12 . 1.405(3) ?
C11 C16 . 1.407(3) ?
C12 C13 . 1.382(3) ?
C12 H12 . 0.9500 ?
C13 C14 . 1.387(3) ?
C13 H13 . 0.9500 ?
C14 C15 . 1.385(3) ?
C14 H14 . 0.9500 ?
C15 C16 . 1.400(3) ?
C15 H15 . 0.9500 ?
N2 C17 . 1.396(3) ?
C17 C18 . 1.406(3) ?
C17 C22 . 1.407(3) ?
C18 C19 . 1.383(3) ?
C18 H18 . 0.9500 ?
C19 C20 . 1.394(3) ?
C19 H19 . 0.9500 ?
C20 C21 . 1.389(3) ?
C20 H20 . 0.9500 ?
C21 C22 . 1.398(3) ?
C21 H21 . 0.9500 ?

loop_
_geom_torsion_atom_site_label_1
_geom_torsion_atom_site_label_2
_geom_torsion_atom_site_label_3
_geom_torsion_atom_site_label_4
_geom_torsion_site_symmetry_1
_geom_torsion_site_symmetry_2
_geom_torsion_site_symmetry_3
_geom_torsion_site_symmetry_4
_geom_torsion
_geom_torsion_publ_flag
C16 S1 C1 C10 . . . . 173.32(16) ?
C16 S1 C1 C2 . . . . -7.01(19) ?
C10 C1 C2 N1 . . . . -175.1(2) ?
S1 C1 C2 N1 . . . . 5.3(3) ?
C10 C1 C2 C3 . . . . 3.7(3) ?
S1 C1 C2 C3 . . . . -175.95(14) ?
N1 C2 C3 C4 . . . . -3.8(3) ?
C1 C2 C3 C4 . . . . 177.34(18) ?
N1 C2 C3 C8 . . . . 176.48(19) ?
C1 C2 C3 C8 . . . . -2.4(3) ?
C8 C3 C4 C5 . . . . 0.5(3) ?
C2 C3 C4 C5 . . . . -179.23(19) ?
C3 C4 C5 C6 . . . . -0.5(3) ?
C4 C5 C6 C7 . . . . 0.1(3) ?
C5 C6 C7 C8 . . . . 0.2(3) ?
C6 C7 C8 C3 . . . . -0.1(3) ?
C6 C7 C8 C9 . . . . -179.42(19) ?
C4 C3 C8 C7 . . . . -0.2(3) ?
C2 C3 C8 C7 . . . . 179.50(18) ?
C4 C3 C8 C9 . . . . 179.07(19) ?
C2 C3 C8 C9 . . . . -1.2(3) ?
C7 C8 C9 N2 . . . . 3.3(3) ?
C3 C8 C9 N2 . . . . -176.02(19) ?
C7 C8 C9 C10 . . . . -177.15(18) ?
C3 C8 C9 C10 . . . . 3.5(3) ?
C2 C1 C10 C9 . . . . -1.3(3) ?
S1 C1 C10 C9 . . . . 178.35(15) ?
C2 C1 C10 S2 . . . . 178.49(15) ?
S1 C1 C10 S2 . . . . -1.8(2) ?
N2 C9 C10 C1 . . . . 177.2(2) ?
C8 C9 C10 C1 . . . . -2.3(3) ?
N2 C9 C10 S2 . . . . -2.6(3) ?
C8 C9 C10 S2 . . . . 177.87(14) ?
C22 S2 C10 C1 . . . . -176.21(16) ?
C22 S2 C10 C9 . . . . 3.60(18) ?
C1 C2 N1 C11 . . . . -0.2(3) ?
C3 C2 N1 C11 . . . . -178.92(17) ?
C2 N1 C11 C12 . . . . 177.87(19) ?
C2 N1 C11 C16 . . . . -1.7(3) ?
N1 C11 C12 C13 . . . . 179.44(19) ?
C16 C11 C12 C13 . . . . -0.9(3) ?
C11 C12 C13 C14 . . . . 0.4(3) ?
C12 C13 C14 C15 . . . . 0.4(3) ?
C13 C14 C15 C16 . . . . -0.5(3) ?
C14 C15 C16 C11 . . . . -0.1(3) ?
C14 C15 C16 S1 . . . . -177.97(17) ?
N1 C11 C16 C15 . . . . -179.62(19) ?
C12 C11 C16 C15 . . . . 0.8(3) ?
N1 C11 C16 S1 . . . . -1.9(3) ?
C12 C11 C16 S1 . . . . 178.56(16) ?
C1 S1 C16 C15 . . . . -176.64(16) ?
C1 S1 C16 C11 . . . . 5.5(2) ?
C10 C9 N2 C17 . . . . -0.2(3) ?
C8 C9 N2 C17 . . . . 179.35(18) ?
C9 N2 C17 C18 . . . . -179.1(2) ?
C9 N2 C17 C22 . . . . 1.2(3) ?
N2 C17 C18 C19 . . . . -179.7(2) ?
C22 C17 C18 C19 . . . . 0.1(3) ?
C17 C18 C19 C20 . . . . -0.7(3) ?
C18 C19 C20 C21 . . . . 0.4(3) ?
C19 C20 C21 C22 . . . . 0.5(3) ?
C20 C21 C22 C17 . . . . -1.1(3) ?
C20 C21 C22 S2 . . . . 178.64(17) ?
N2 C17 C22 C21 . . . . -179.5(2) ?
C18 C17 C22 C21 . . . . 0.8(3) ?
N2 C17 C22 S2 . . . . 0.8(3) ?
C18 C17 C22 S2 . . . . -178.90(16) ?
C10 S2 C22 C21 . . . . 177.42(17) ?
C10 S2 C22 C17 . . . . -2.8(2) ?
